data_2213154
loop_
_publ_author_name
'Bruno-Colmen\'arez, Julia'
'Usubillaga, Alfredo'
'Khouri, Nancy'
'D\'iaz de Delgado, Graciela'

_publ_section_title
;
 Cubebin, a lignan isolated from <i>Aristolochia odoratissima</i> L.
;
_journal_coeditor_code BT2304
_journal_issue 5
_journal_name_full 'Acta Crystallographica Section E'
_journal_page_first o2046
_journal_page_last o2047
_journal_paper_doi 10.1107/S1600536807013487
_journal_volume 63
_journal_year 2007
_chemical_formula_iupac 'C20 H20 O6'
_chemical_formula_moiety 'C20 H20 O6'
_chemical_formula_structural 'C20 H20 O6'
_chemical_formula_sum 'C20 H20 O6'
_chemical_formula_weight 356.36
_chemical_name_common Cubebin
_chemical_name_systematic
;
3,4-bis(1,3-benzodioxol-5-ylmethyl)tetrahydrofuran-2-ol
;
_space_group_IT_number 4
_symmetry_cell_setting monoclinic
_symmetry_space_group_name_Hall 'P 2yb'
_symmetry_space_group_name_H-M 'P 1 21 1'
_atom_sites_solution_hydrogens geom
_atom_sites_solution_primary direct
_atom_sites_solution_secondary difmap
_cell_angle_alpha 90
_cell_angle_beta 99.548(3)
_cell_angle_gamma 90
_cell_formula_units_Z 2
_cell_length_a 11.631(2)
_cell_length_b 5.5969(10)
_cell_length_c 13.577(2)
_cell_measurement_reflns_used 741
_cell_measurement_temperature 291
_cell_measurement_theta_max 28.44
_cell_measurement_theta_min 1.52
_cell_volume 871.6(3)
_computing_cell_refinement SMART
_computing_data_collection 'SMART (Bruker, 1998)'
_computing_data_reduction 'SAINT (Bruker, 1998)'
_computing_molecular_graphics 'DIAMOND (Brandenburg, 2001)'
_computing_publication_material
;
PLATON (Spek, 2003), enCIFer (Allen <i>et al.</i>, 2004) and
publCIF (Westrip, 2007)
;
_computing_structure_refinement 'SHELXL97 (Sheldrick, 1997)'
_computing_structure_solution 'SHELXS97 (Sheldrick, 1997)'
_diffrn_ambient_temperature 291
_diffrn_detector_area_resol_mean 0.70
_diffrn_measured_fraction_theta_full 0.996
_diffrn_measured_fraction_theta_max 0.911
_diffrn_measurement_device_type 'Bruker SMART CCD area-detector'
_diffrn_measurement_method '\f and \w'
_diffrn_radiation_monochromator graphite
_diffrn_radiation_source 'fine-focus sealed tube'
_diffrn_radiation_type MoK\a
_diffrn_radiation_wavelength 0.71073
_diffrn_reflns_av_R_equivalents 0.0702
_diffrn_reflns_av_sigmaI/netI 0.1084
_diffrn_reflns_limit_h_max 13
_diffrn_reflns_limit_h_min -15
_diffrn_reflns_limit_k_max 7
_diffrn_reflns_limit_k_min -7
_diffrn_reflns_limit_l_max 16
_diffrn_reflns_limit_l_min -17
_diffrn_reflns_number 5459
_diffrn_reflns_reduction_process '(SAINT; Bruker, 1998)'
_diffrn_reflns_theta_full 25.00
_diffrn_reflns_theta_max 28.44
_diffrn_reflns_theta_min 1.52
_diffrn_standards_decay_% 0.27
_diffrn_standards_number 0
_exptl_absorpt_coefficient_mu 0.100
_exptl_absorpt_correction_T_max 0.989
_exptl_absorpt_correction_T_min 0.944
_exptl_absorpt_correction_type multi-scan
_exptl_absorpt_process_details '(SADABS; Sheldrick, 1996)'
_exptl_crystal_colour colourless
_exptl_crystal_density_diffrn 1.358
_exptl_crystal_density_method 'Not measured'
_exptl_crystal_description 'elongated plate'
_exptl_crystal_F_000 376
_exptl_crystal_size_max 0.3
_exptl_crystal_size_mid 0.2
_exptl_crystal_size_min 0.1
_refine_diff_density_max 0.153
_refine_diff_density_min -0.160
_refine_ls_extinction_method none
_refine_ls_goodness_of_fit_ref 0.989
_refine_ls_hydrogen_treatment constr
_refine_ls_matrix_type fullcycle
_refine_ls_number_parameters 235
_refine_ls_number_reflns 2212
_refine_ls_number_restraints 1
_refine_ls_restrained_S_all 0.989
_refine_ls_R_factor_all 0.1732
_refine_ls_R_factor_gt 0.0527
_refine_ls_shift/su_max 0.002
_refine_ls_shift/su_mean 0.000
_refine_ls_structure_factor_coef Fsqd
_refine_ls_weighting_details 'calc w = 1/[\s^2^(Fo^2^)+(0.0445P)^2^] where P=(Fo^2^+2Fc^2^)/3'
_refine_ls_weighting_scheme calc
_refine_ls_wR_factor_gt 0.0912
_refine_ls_wR_factor_ref 0.1214
_reflns_number_gt 962
_reflns_number_total 2212
_reflns_threshold_expression I>2\s(I)
_cod_data_source_file bt2304.cif
_cod_data_source_block I
_cod_original_sg_symbol_H-M 'P 21'
_cod_database_code 2213154
_cod_database_fobs_code 2213154

loop_
_symmetry_equiv_pos_site_id
_symmetry_equiv_pos_as_xyz
1 x,y,z
2 -x,1/2+y,-z

loop_
_atom_site_aniso_label
_atom_site_aniso_U_11
_atom_site_aniso_U_22
_atom_site_aniso_U_33
_atom_site_aniso_U_12
_atom_site_aniso_U_13
_atom_site_aniso_U_23
O1 0.0573(19) 0.097(3) 0.0429(16) 0.018(2) -0.0023(15) 0.006(2)
O2 0.084(2) 0.060(3) 0.054(2) -0.005(2) 0.0029(17) -0.0026(18)
O3 0.060(2) 0.087(3) 0.0634(19) 0.004(2) 0.0254(17) 0.014(2)
O4 0.055(2) 0.100(3) 0.072(2) 0.013(2) 0.0181(18) -0.007(2)
O5 0.075(2) 0.081(3) 0.111(3) -0.005(2) 0.039(2) -0.029(3)
O6 0.052(2) 0.123(4) 0.093(3) -0.008(2) 0.0186(19) -0.011(3)
C1 0.047(3) 0.071(4) 0.039(3) 0.006(3) 0.006(2) 0.003(3)
C2 0.040(2) 0.054(3) 0.043(2) -0.006(2) 0.0066(19) 0.010(3)
C3 0.033(2) 0.057(3) 0.045(2) -0.007(2) 0.0096(19) 0.002(3)
C4 0.048(3) 0.086(4) 0.054(3) -0.002(3) 0.011(2) -0.010(3)
C5 0.056(3) 0.054(4) 0.069(3) -0.012(3) 0.015(2) -0.010(3)
C6 0.041(3) 0.051(3) 0.049(3) -0.013(3) 0.008(2) -0.013(3)
C7 0.051(3) 0.049(3) 0.051(3) 0.000(2) 0.009(2) -0.004(3)
C8 0.047(3) 0.051(3) 0.039(3) 0.000(3) 0.013(2) -0.001(2)
C9 0.055(3) 0.101(5) 0.064(3) -0.005(3) 0.021(2) -0.005(4)
C10 0.044(3) 0.057(4) 0.056(3) 0.002(3) 0.006(2) -0.009(3)
C11 0.063(3) 0.051(4) 0.078(3) 0.005(3) 0.003(3) -0.009(3)
C12 0.073(3) 0.043(4) 0.070(3) -0.004(3) 0.014(3) 0.001(3)
C13 0.048(3) 0.078(4) 0.041(2) -0.003(3) 0.003(2) 0.003(3)
C14 0.046(3) 0.053(3) 0.046(3) -0.002(3) 0.004(2) 0.003(3)
C15 0.053(3) 0.048(3) 0.070(3) -0.005(3) 0.012(3) -0.001(3)
C16 0.057(3) 0.057(4) 0.063(3) 0.001(3) 0.012(3) -0.005(3)
C17 0.072(4) 0.109(6) 0.107(5) 0.010(4) 0.029(3) -0.005(5)
C18 0.037(3) 0.082(4) 0.055(3) -0.002(3) 0.002(2) 0.002(3)
C19 0.052(3) 0.082(4) 0.068(3) -0.023(3) -0.002(3) -0.010(4)
C20 0.058(3) 0.069(4) 0.048(3) -0.012(3) 0.000(2) -0.008(3)

loop_
_atom_site_type_symbol
_atom_site_label
_atom_site_fract_x
_atom_site_fract_y
_atom_site_fract_z
_atom_site_U_iso_or_equiv
_atom_site_thermal_displace_type
_atom_site_calc_flag
_atom_site_refinement_flags
_atom_site_occupancy
O O1 0.5123(2) 0.6948(6) 0.92797(19) 0.0669(13) Uani . . 1.000
O O2 0.4101(3) 1.0461(6) 0.8799(2) 0.0670(14) Uani . . 1.000
O O3 0.7643(2) 0.6936(6) 0.47714(19) 0.0684(14) Uani . . 1.000
O O4 0.8821(2) 0.3713(7) 0.5262(2) 0.0748(14) Uani . . 1.000
O O5 -0.0201(3) 1.1777(7) 0.9281(2) 0.0863(16) Uani . . 1.000
O O6 -0.1625(2) 0.8933(8) 0.8829(2) 0.0886(18) Uani . . 1.000
C C1 0.4003(3) 0.7965(8) 0.8966(3) 0.0525(19) Uani . . 1.000
C C2 0.3541(3) 0.6753(9) 0.7977(2) 0.0457(14) Uani . . 1.000
C C3 0.4657(3) 0.6445(8) 0.7521(3) 0.0446(14) Uani . . 1.000
C C4 0.5586(3) 0.6050(9) 0.8449(3) 0.0624(19) Uani . . 1.000
C C5 0.4613(3) 0.4444(9) 0.6750(3) 0.0591(19) Uani . . 1.000
C C6 0.5749(3) 0.4140(8) 0.6361(3) 0.0469(17) Uani . . 1.000
C C7 0.6097(3) 0.5858(8) 0.5727(3) 0.0503(17) Uani . . 1.000
C C8 0.7130(3) 0.5523(8) 0.5405(3) 0.0450(17) Uani . . 1.000
C C9 0.8791(4) 0.6053(10) 0.4868(3) 0.072(2) Uani . . 1.000
C C10 0.7832(3) 0.3608(9) 0.5701(3) 0.0526(19) Uani . . 1.000
C C11 0.7536(3) 0.1887(9) 0.6323(3) 0.0650(19) Uani . . 1.000
C C12 0.6474(4) 0.2211(9) 0.6660(3) 0.0618(19) Uani . . 1.000
C C13 0.2558(3) 0.8025(9) 0.7291(3) 0.0562(18) Uani . . 1.000
C C14 0.1426(3) 0.8190(8) 0.7698(3) 0.0488(17) Uani . . 1.000
C C15 0.1216(3) 1.0075(8) 0.8323(3) 0.0568(17) Uani . . 1.000
C C16 0.0171(4) 1.0093(9) 0.8653(3) 0.0588(19) Uani . . 1.000
C C17 -0.1322(4) 1.1016(11) 0.9413(4) 0.094(3) Uani . . 1.000
C C18 -0.0655(3) 0.8429(10) 0.8399(3) 0.0586(19) Uani . . 1.000
C C19 -0.0499(3) 0.6557(10) 0.7793(3) 0.0687(19) Uani . . 1.000
C C20 0.0569(3) 0.6473(9) 0.7447(3) 0.0593(19) Uani . . 1.000
H H1 0.34900 0.76550 0.94560 0.0630 Uiso calc R 1.000
H H2 0.32630 0.51590 0.81220 0.0550 Uiso calc R 1.000
H H2A 0.42720 1.11590 0.93340 0.0810 Uiso . R 1.000
H H3 0.48230 0.79540 0.72070 0.0540 Uiso calc R 1.000
H H4A 0.57620 0.43610 0.85370 0.0750 Uiso calc R 1.000
H H4B 0.62980 0.68900 0.83800 0.0750 Uiso calc R 1.000
H H5A 0.44210 0.29550 0.70500 0.0710 Uiso calc R 1.000
H H5B 0.39970 0.47870 0.61940 0.0710 Uiso calc R 1.000
H H7 0.56370 0.71890 0.55300 0.0600 Uiso calc R 1.000
H H9A 0.93170 0.70770 0.53100 0.0870 Uiso calc R 1.000
H H9B 0.90400 0.60330 0.42210 0.0870 Uiso calc R 1.000
H H11 0.80120 0.05740 0.65120 0.0780 Uiso calc R 1.000
H H12 0.62460 0.10990 0.70980 0.0740 Uiso calc R 1.000
H H13A 0.28140 0.96290 0.71630 0.0680 Uiso calc R 1.000
H H13B 0.24120 0.71890 0.66560 0.0680 Uiso calc R 1.000
H H15 0.17670 1.12670 0.85050 0.0680 Uiso calc R 1.000
H H17A -0.18860 1.22710 0.92070 0.1130 Uiso calc R 1.000
H H17B -0.13260 1.06670 1.01120 0.1130 Uiso calc R 1.000
H H19 -0.10700 0.54010 0.76180 0.0820 Uiso calc R 1.000
H H20 0.07090 0.52180 0.70340 0.0710 Uiso calc R 1.000

loop_
_atom_type_symbol
_atom_type_description
_atom_type_scat_dispersion_real
_atom_type_scat_dispersion_imag
_atom_type_scat_source
O O 0.0106 0.0060 'International Tables Vol C Tables 4.2.6.8 and 6.1.1.4'
H H 0.0000 0.0000 'International Tables Vol C Tables 4.2.6.8 and 6.1.1.4'
C C 0.0033 0.0016 'International Tables Vol C Tables 4.2.6.8 and 6.1.1.4'

loop_
_geom_angle_atom_site_label_1
_geom_angle_atom_site_label_2
_geom_angle_atom_site_label_3
_geom_angle
_geom_angle_publ_flag
C1 O1 C4 110.7(3) yes
C8 O3 C9 104.1(3) yes
C9 O4 C10 103.5(3) yes
C16 O5 C17 105.2(4) yes
C17 O6 C18 105.0(3) yes
C1 O2 H2A 110.00 no
O1 C1 C2 105.0(3) yes
O2 C1 C2 108.9(3) yes
O1 C1 O2 110.3(3) yes
C1 C2 C3 102.0(3) yes
C3 C2 C13 113.8(3) yes
C1 C2 C13 116.8(4) yes
C2 C3 C4 102.3(3) yes
C4 C3 C5 113.3(4) yes
C2 C3 C5 115.1(3) yes
O1 C4 C3 107.1(3) yes
C3 C5 C6 113.0(3) yes
C5 C6 C7 119.9(4) yes
C5 C6 C12 120.6(4) yes
C7 C6 C12 119.5(4) yes
C6 C7 C8 117.8(4) yes
O3 C8 C7 128.4(4) yes
C7 C8 C10 122.1(4) yes
O3 C8 C10 109.6(3) yes
O3 C9 O4 108.9(4) yes
O4 C10 C8 109.8(4) yes
C8 C10 C11 122.5(4) yes
O4 C10 C11 127.7(4) yes
C10 C11 C12 116.0(4) yes
C6 C12 C11 122.1(4) yes
C2 C13 C14 114.5(3) yes
C13 C14 C20 120.1(4) yes
C15 C14 C20 118.7(3) yes
C13 C14 C15 121.1(4) yes
C14 C15 C16 117.3(4) yes
O5 C16 C15 126.4(4) yes
O5 C16 C18 110.3(4) yes
C15 C16 C18 123.4(4) yes
O5 C17 O6 109.0(4) yes
O6 C18 C16 110.5(4) yes
O6 C18 C19 127.7(4) yes
C16 C18 C19 121.8(4) yes
C18 C19 C20 116.3(4) yes
C14 C20 C19 122.4(4) yes
O1 C1 H1 111.00 no
O2 C1 H1 111.00 no
C2 C1 H1 111.00 no
C1 C2 H2 108.00 no
C3 C2 H2 108.00 no
C13 C2 H2 108.00 no
C2 C3 H3 109.00 no
C4 C3 H3 109.00 no
C5 C3 H3 109.00 no
O1 C4 H4A 110.00 no
O1 C4 H4B 110.00 no
C3 C4 H4A 110.00 no
C3 C4 H4B 110.00 no
H4A C4 H4B 109.00 no
C3 C5 H5A 109.00 no
C3 C5 H5B 109.00 no
C6 C5 H5A 109.00 no
C6 C5 H5B 109.00 no
H5A C5 H5B 108.00 no
C6 C7 H7 121.00 no
C8 C7 H7 121.00 no
O3 C9 H9A 110.00 no
O3 C9 H9B 110.00 no
O4 C9 H9A 110.00 no
O4 C9 H9B 110.00 no
H9A C9 H9B 108.00 no
C10 C11 H11 122.00 no
C12 C11 H11 122.00 no
C6 C12 H12 119.00 no
C11 C12 H12 119.00 no
C2 C13 H13A 109.00 no
C2 C13 H13B 109.00 no
C14 C13 H13A 109.00 no
C14 C13 H13B 109.00 no
H13A C13 H13B 107.00 no
C14 C15 H15 121.00 no
C16 C15 H15 121.00 no
O5 C17 H17A 110.00 no
O5 C17 H17B 110.00 no
O6 C17 H17A 110.00 no
O6 C17 H17B 110.00 no
H17A C17 H17B 108.00 no
C18 C19 H19 122.00 no
C20 C19 H19 122.00 no
C14 C20 H20 119.00 no
C19 C20 H20 119.00 no

loop_
_geom_bond_atom_site_label_1
_geom_bond_atom_site_label_2
_geom_bond_distance
_geom_bond_publ_flag
O1 C1 1.421(5) yes
O1 C4 1.420(5) yes
O2 C1 1.423(6) yes
O3 C8 1.375(5) yes
O3 C9 1.409(5) yes
O4 C9 1.413(7) yes
O4 C10 1.382(4) yes
O5 C16 1.387(6) yes
O5 C17 1.411(6) yes
O6 C17 1.421(7) yes
O6 C18 1.383(5) yes
O2 H2A 0.8200 yes
C1 C2 1.521(5) yes
C2 C13 1.526(5) yes
C2 C3 1.538(5) yes
C3 C4 1.534(6) yes
C3 C5 1.528(6) yes
C5 C6 1.512(5) yes
C6 C12 1.389(6) yes
C6 C7 1.395(6) yes
C7 C8 1.358(5) yes
C8 C10 1.367(6) yes
C10 C11 1.362(6) yes
C11 C12 1.398(6) yes
C13 C14 1.513(5) yes
C14 C20 1.386(6) yes
C14 C15 1.401(6) yes
C15 C16 1.363(6) yes
C16 C18 1.341(7) yes
C18 C19 1.363(7) yes
C19 C20 1.400(5) yes
C1 H1 0.9800 no
C2 H2 0.9800 no
C3 H3 0.9800 no
C4 H4A 0.9700 no
C4 H4B 0.9700 no
C5 H5A 0.9700 no
C5 H5B 0.9700 no
C7 H7 0.9300 no
C9 H9A 0.9700 no
C9 H9B 0.9700 no
C11 H11 0.9300 no
C12 H12 0.9300 no
C13 H13A 0.9700 no
C13 H13B 0.9700 no
C15 H15 0.9300 no
C17 H17A 0.9700 no
C17 H17B 0.9700 no
C19 H19 0.9300 no
C20 H20 0.9300 no

loop_
_geom_contact_atom_site_label_1
_geom_contact_atom_site_label_2
_geom_contact_distance
_geom_contact_site_symmetry_2
_geom_contact_publ_flag
O1 O2 2.744(4) 2_647 no
O1 C1 3.297(5) 2_647 no
O2 O1 2.744(4) 2_657 no
O2 C15 3.317(5) . no
O3 C5 3.365(5) 2_656 no
O3 O4 2.296(5) . no
O4 C9 3.182(6) 2_746 no
O5 C16 3.359(5) 2_557 no
O5 C17 3.297(7) 2_557 no
O5 C19 3.336(6) 1_565 no
O5 O6 2.306(5) . no
O5 C18 3.275(5) 2_557 no
O1 H2A 1.9500 2_647 no
O2 H3 2.8200 . no
O2 H15 2.7200 . no
O2 H2 2.9000 1_565 no
O2 H13A 2.5100 . no
O2 H5A 2.8300 1_565 no
O3 H5B 2.6600 2_656 no
O3 H13A 2.9000 2_646 no
O4 H9B 2.8900 2_746 no
O4 H13B 2.8900 2_646 no
O4 H9A 2.5900 2_746 no
O5 H17B 2.8400 2_557 no
O6 H4B 2.6500 1_455 no
C1 C15 3.424(5) . no
C1 O1 3.297(5) 2_657 no
C4 C12 3.524(6) . no
C5 O3 3.365(5) 2_646 no
C9 C13 3.521(6) 2_646 no
C9 O4 3.182(6) 2_756 no
C10 C19 3.568(6) 1_655 no
C12 C4 3.524(6) . no
C13 C9 3.521(6) 2_656 no
C15 C1 3.424(5) . no
C15 O2 3.317(5) . no
C16 O5 3.359(5) 2_547 no
C16 C17 3.568(7) 2_547 no
C17 C16 3.568(7) 2_557 no
C17 O5 3.297(7) 2_547 no
C18 O5 3.275(5) 2_547 no
C19 C10 3.568(6) 1_455 no
C19 O5 3.336(6) 1_545 no
C1 H2A 2.9700 2_647 no
C4 H2A 2.9900 2_647 no
C5 H13B 2.9700 . no
C6 H7 3.0000 2_646 no
C6 H4A 2.9500 . no
C7 H3 2.9300 . no
C10 H19 2.8800 1_655 no
C11 H19 2.9400 1_655 no
C12 H4A 3.0500 . no
C13 H9B 3.0400 2_656 no
C13 H5B 3.0200 . no
C14 H9B 3.0200 2_656 no
C18 H11 3.0200 1_465 no
C20 H9A 3.0400 1_455 no
H2 O2 2.9000 1_545 no
H2 H5A 2.4700 . no
H2A O1 1.9500 2_657 no
H2A C1 2.9700 2_657 no
H2A C4 2.9900 2_657 no
H3 O2 2.8200 . no
H3 C7 2.9300 . no
H3 H12 2.4400 1_565 no
H3 H13A 2.5100 . no
H4A C6 2.9500 . no
H4A C12 3.0500 . no
H4A H5A 2.4700 . no
H4B O6 2.6500 1_655 no
H5A O2 2.8300 1_545 no
H5A H2 2.4700 . no
H5A H4A 2.4700 . no
H5A H12 2.3500 . no
H5B C13 3.0200 . no
H5B H13B 2.4500 . no
H5B O3 2.6600 2_646 no
H7 C6 3.0000 2_656 no
H9A C20 3.0400 1_655 no
H9A O4 2.5900 2_756 no
H9B O4 2.8900 2_756 no
H9B C13 3.0400 2_646 no
H9B C14 3.0200 2_646 no
H11 C18 3.0200 1_645 no
H12 H3 2.4400 1_545 no
H12 H5A 2.3500 . no
H13A O2 2.5100 . no
H13A H3 2.5100 . no
H13A H15 2.5300 . no
H13A O3 2.9000 2_656 no
H13B C5 2.9700 . no
H13B H5B 2.4500 . no
H13B H20 2.4000 . no
H13B O4 2.8900 2_656 no
H15 O2 2.7200 . no
H15 H13A 2.5300 . no
H17B O5 2.8400 2_547 no
H19 C10 2.8800 1_455 no
H19 C11 2.9400 1_455 no
H20 H13B 2.4000 . no

loop_
_geom_hbond_atom_site_label_D
_geom_hbond_atom_site_label_H
_geom_hbond_atom_site_label_A
_geom_hbond_site_symmetry_A
_geom_hbond_distance_DH
_geom_hbond_distance_HA
_geom_hbond_distance_DA
_geom_hbond_angle_DHA
_geom_hbond_publ_flag
O2 H2A O1 2_657 0.8200 1.9500 2.744(4) 164.00 yes
C9 H9A O4 2_756 0.9700 2.5900 3.182(6) 120.00 yes
C13 H13A O2 . 0.9700 2.5100 2.838(5) 100.00 yes

loop_
_geom_torsion_atom_site_label_1
_geom_torsion_atom_site_label_2
_geom_torsion_atom_site_label_3
_geom_torsion_atom_site_label_4
_geom_torsion
_geom_torsion_publ_flag
C4 O1 C1 O2 -93.1(4) no
C4 O1 C1 C2 24.0(4) no
C1 O1 C4 C3 -2.3(5) no
C9 O3 C8 C7 167.6(4) no
C9 O3 C8 C10 -12.0(4) no
C8 O3 C9 O4 20.0(4) no
C10 O4 C9 O3 -20.1(4) no
C9 O4 C10 C8 12.5(4) no
C9 O4 C10 C11 -168.8(4) no
C17 O5 C16 C15 -179.4(5) no
C17 O5 C16 C18 0.8(5) no
C16 O5 C17 O6 -2.3(5) no
C18 O6 C17 O5 2.8(5) no
C17 O6 C18 C16 -2.3(5) no
C17 O6 C18 C19 178.0(5) no
O1 C1 C2 C3 -35.3(4) no
O1 C1 C2 C13 -160.0(3) no
O2 C1 C2 C3 82.8(4) no
O2 C1 C2 C13 -41.9(4) no
C1 C2 C3 C4 32.9(4) no
C1 C2 C3 C5 156.2(4) no
C13 C2 C3 C4 159.5(4) no
C13 C2 C3 C5 -77.2(5) no
C1 C2 C13 C14 -65.7(5) no
C3 C2 C13 C14 175.9(4) no
C2 C3 C4 O1 -19.9(5) no
C5 C3 C4 O1 -144.4(3) no
C2 C3 C5 C6 -177.3(3) no
C4 C3 C5 C6 -60.1(5) no
C3 C5 C6 C7 -71.2(5) no
C3 C5 C6 C12 106.2(5) no
C5 C6 C7 C8 179.3(4) no
C12 C6 C7 C8 1.8(6) no
C5 C6 C12 C11 -179.4(4) no
C7 C6 C12 C11 -1.9(6) no
C6 C7 C8 O3 178.9(4) no
C6 C7 C8 C10 -1.5(6) no
O3 C8 C10 O4 -0.4(5) no
O3 C8 C10 C11 -179.2(4) no
C7 C8 C10 O4 180.0(4) no
C7 C8 C10 C11 1.2(7) no
O4 C10 C11 C12 -179.7(4) no
C8 C10 C11 C12 -1.1(6) no
C10 C11 C12 C6 1.5(6) no
C2 C13 C14 C15 86.7(5) no
C2 C13 C14 C20 -93.9(5) no
C13 C14 C15 C16 179.7(4) no
C20 C14 C15 C16 0.4(6) no
C13 C14 C20 C19 -179.2(4) no
C15 C14 C20 C19 0.2(6) no
C14 C15 C16 O5 179.4(4) no
C14 C15 C16 C18 -0.9(7) no
O5 C16 C18 O6 1.0(5) no
O5 C16 C18 C19 -179.4(4) no
C15 C16 C18 O6 -178.9(4) no
C15 C16 C18 C19 0.8(7) no
O6 C18 C19 C20 179.4(4) no
C16 C18 C19 C20 -0.3(7) no
C18 C19 C20 C14 -0.2(7) no

loop_
_cod_related_entry_id
_cod_related_entry_database
_cod_related_entry_code
1 ChemSpider 21185215
